data_2224055
loop_
_publ_author_name
'Wu, Jianzhang'
'Zhang, Li'
'Wang, Jing'
'Yang, Shulin'
'Li, Xiaokun'

_publ_section_title
;
 1-Phenyl-3-(2,4,6-trimethoxyphenyl)prop-2-en-1-one
;
_journal_coeditor_code WN2350
_journal_issue 11
_journal_name_full 'Acta Crystallographica Section E'
_journal_page_first o2805
_journal_paper_doi 10.1107/S1600536809041877
_journal_volume 65
_journal_year 2009
_chemical_formula_iupac 'C18 H18 O4'
_chemical_formula_moiety 'C18 H18 O4'
_chemical_formula_sum 'C18 H18 O4'
_chemical_formula_weight 298.32
_chemical_name_systematic
;
1-Phenyl-3-(2,4,6-trimethoxyphenyl)prop-2-en-1-one
;
_space_group_IT_number 14
_symmetry_cell_setting monoclinic
_symmetry_space_group_name_Hall '-P 2ybc'
_symmetry_space_group_name_H-M 'P 1 21/c 1'
_atom_sites_solution_hydrogens geom
_atom_sites_solution_primary direct
_atom_sites_solution_secondary difmap
_audit_creation_method SHELXL-97
_cell_angle_alpha 90.00
_cell_angle_beta 104.315(2)
_cell_angle_gamma 90.00
_cell_formula_units_Z 4
_cell_length_a 9.0052(10)
_cell_length_b 14.9245(17)
_cell_length_c 11.7658(14)
_cell_measurement_reflns_used 3499
_cell_measurement_temperature 273(2)
_cell_measurement_theta_max 27.94
_cell_measurement_theta_min 2.70
_cell_volume 1532.2(3)
_computing_cell_refinement 'SAINT-Plus (Bruker, 2001)'
_computing_data_collection 'APEX2 (Bruker, 2004)'
_computing_data_reduction 'SAINT-Plus (Bruker, 2001)'
_computing_molecular_graphics 'SHELXTL (Sheldrick, 2008)'
_computing_publication_material 'SHELXTL (Sheldrick, 2008)'
_computing_structure_refinement 'SHELXL97 (Sheldrick, 2008)'
_computing_structure_solution 'SHELXS97 (Sheldrick, 2008)'
_diffrn_ambient_temperature 273(2)
_diffrn_measured_fraction_theta_full 1.000
_diffrn_measured_fraction_theta_max 1.000
_diffrn_measurement_device_type 'Bruker APEXII CCD area-detector'
_diffrn_measurement_method '\f and \w scans'
_diffrn_radiation_monochromator graphite
_diffrn_radiation_source 'fine-focus sealed tube'
_diffrn_radiation_type MoK\a
_diffrn_radiation_wavelength 0.71073
_diffrn_reflns_av_R_equivalents 0.0441
_diffrn_reflns_av_sigmaI/netI 0.0343
_diffrn_reflns_limit_h_max 10
_diffrn_reflns_limit_h_min -10
_diffrn_reflns_limit_k_max 15
_diffrn_reflns_limit_k_min -17
_diffrn_reflns_limit_l_max 13
_diffrn_reflns_limit_l_min -13
_diffrn_reflns_number 7895
_diffrn_reflns_theta_full 25.00
_diffrn_reflns_theta_max 25.00
_diffrn_reflns_theta_min 2.25
_diffrn_standards_decay_% 0
_diffrn_standards_interval_count 0
_diffrn_standards_interval_time 0
_diffrn_standards_number 0
_exptl_absorpt_coefficient_mu 0.091
_exptl_absorpt_correction_T_max 0.9955
_exptl_absorpt_correction_T_min 0.9892
_exptl_absorpt_correction_type multi-scan
_exptl_absorpt_process_details '(SADABS; Bruker, 2001)'
_exptl_crystal_colour colorless
_exptl_crystal_density_diffrn 1.293
_exptl_crystal_density_method 'not measured'
_exptl_crystal_description block
_exptl_crystal_F_000 632
_exptl_crystal_size_max 0.12
_exptl_crystal_size_mid 0.10
_exptl_crystal_size_min 0.05
_refine_diff_density_max 0.145
_refine_diff_density_min -0.162
_refine_ls_extinction_coef 0.353(18)
_refine_ls_extinction_expression Fc^*^=kFc[1+0.001xFc^2^\l^3^/sin(2\q)]^-1/4^
_refine_ls_extinction_method SHELXL
_refine_ls_goodness_of_fit_ref 1.004
_refine_ls_hydrogen_treatment constr
_refine_ls_matrix_type full
_refine_ls_number_parameters 203
_refine_ls_number_reflns 2701
_refine_ls_number_restraints 0
_refine_ls_restrained_S_all 1.004
_refine_ls_R_factor_all 0.0491
_refine_ls_R_factor_gt 0.0385
_refine_ls_shift/su_max 0.001
_refine_ls_shift/su_mean 0.000
_refine_ls_structure_factor_coef Fsqd
_refine_ls_weighting_details 'calc w=1/[\s^2^(Fo^2^)+(0.0938P)^2^+0.0000P] where P=(Fo^2^+2Fc^2^)/3'
_refine_ls_weighting_scheme calc
_refine_ls_wR_factor_gt 0.1211
_refine_ls_wR_factor_ref 0.1315
_reflns_number_gt 2125
_reflns_number_total 2701
_reflns_threshold_expression I>2\s(I)
_cod_data_source_file wn2350.cif
_cod_data_source_block I
_cod_depositor_comments
;
The following automatic conversions were performed:
'_symmetry_cell_setting' value 'Monoclinic' changed to 'monoclinic'
according to '/home/saulius/struct/CIF-dictionaries/cif_core.dic'
dictionary named 'cif_core.dic' version 2.4.1 from 2010-06-29.

Automatic conversion script
Id: cif_fix_enum 1527 2010-12-29 10:47:43Z saulius 

The following automatic conversions were performed:

'_symmetry_cell_setting' value 'Monoclinic' changed to 'monoclinic'
according to /home/saulius/struct/CIF-dictionaries/cif_core.dic
dictionary named 'cif_core.dic' version 2.4.1 from 2010-06-29.

Automatic conversion script
Id: cif_fix_values 1715 2011-07-08 13:25:40Z adriana 
;
_cod_original_sg_symbol_H-M P21/c
_cod_database_code 2224055
_cod_database_fobs_code 2224055

loop_
_symmetry_equiv_pos_as_xyz
'x, y, z'
'-x, y+1/2, -z+1/2'
'-x, -y, -z'
'x, -y-1/2, z-1/2'

loop_
_atom_site_type_symbol
_atom_site_label
_atom_site_fract_x
_atom_site_fract_y
_atom_site_fract_z
_atom_site_U_iso_or_equiv
_atom_site_adp_type
_atom_site_calc_flag
_atom_site_refinement_flags
_atom_site_occupancy
_atom_site_disorder_assembly
_atom_site_disorder_group
C C1 0.9745(2) -0.05689(12) 0.14050(16) 0.0745(5) Uani d . 1 . .
H H1A 1.0183 -0.0376 0.2196 0.112 Uiso calc R 1 . .
H H1B 1.0548 -0.0662 0.1012 0.112 Uiso calc R 1 . .
H H1C 0.9196 -0.1119 0.1415 0.112 Uiso calc R 1 . .
C C2 0.65289(18) -0.07567(10) 0.42207(13) 0.0599(4) Uani d . 1 . .
H H2A 0.6579 -0.1285 0.3765 0.090 Uiso calc R 1 . .
H H2B 0.6153 -0.0913 0.4890 0.090 Uiso calc R 1 . .
H H2C 0.7534 -0.0500 0.4479 0.090 Uiso calc R 1 . .
C C3 0.44257(19) 0.21153(10) -0.08152(13) 0.0619(4) Uani d . 1 . .
H H3A 0.5373 0.2441 -0.0605 0.093 Uiso calc R 1 . .
H H3B 0.3608 0.2517 -0.1166 0.093 Uiso calc R 1 . .
H H3C 0.4499 0.1652 -0.1364 0.093 Uiso calc R 1 . .
C C4 0.74716(15) 0.02951(9) 0.11985(12) 0.0466(4) Uani d . 1 . .
C C5 0.72022(14) -0.00525(9) 0.22193(11) 0.0462(4) Uani d . 1 . .
H H5 0.7898 -0.0443 0.2687 0.055 Uiso calc R 1 . .
C C6 0.58735(14) 0.01944(9) 0.25291(11) 0.0424(4) Uani d . 1 . .
C C7 0.47895(14) 0.07868(8) 0.18520(11) 0.0407(4) Uani d . 1 . .
C C8 0.51526(15) 0.11331(9) 0.08332(11) 0.0437(4) Uani d . 1 . .
C C9 0.64562(16) 0.08890(9) 0.05100(12) 0.0483(4) Uani d . 1 . .
H H9 0.6658 0.1122 -0.0170 0.058 Uiso calc R 1 . .
C C10 0.34214(15) 0.10052(9) 0.22290(12) 0.0456(4) Uani d . 1 . .
H H10 0.3369 0.0743 0.2935 0.055 Uiso calc R 1 . .
C C11 0.22244(15) 0.15177(10) 0.17373(12) 0.0509(4) Uani d . 1 . .
H H11 0.2175 0.1775 0.1009 0.061 Uiso calc R 1 . .
C C12 0.09861(15) 0.16858(10) 0.23113(12) 0.0512(4) Uani d . 1 . .
C C13 -0.02269(14) 0.23528(9) 0.17775(12) 0.0469(4) Uani d . 1 . .
C C14 -0.01819(17) 0.28712(10) 0.08031(13) 0.0557(4) Uani d . 1 . .
H H14 0.0600 0.2784 0.0426 0.067 Uiso calc R 1 . .
C C15 -0.12880(19) 0.35148(11) 0.03909(15) 0.0658(5) Uani d . 1 . .
H H15 -0.1239 0.3863 -0.0255 0.079 Uiso calc R 1 . .
C C16 -0.24600(18) 0.36410(12) 0.09338(15) 0.0665(5) Uani d . 1 . .
H H16 -0.3197 0.4079 0.0661 0.080 Uiso calc R 1 . .
C C17 -0.25405(17) 0.31221(12) 0.18758(15) 0.0650(5) Uani d . 1 . .
H H17 -0.3346 0.3200 0.2232 0.078 Uiso calc R 1 . .
C C18 -0.14374(16) 0.24862(11) 0.22991(13) 0.0568(4) Uani d . 1 . .
H H18 -0.1501 0.2141 0.2943 0.068 Uiso calc R 1 . .
O O1 0.09525(13) 0.13297(9) 0.32420(10) 0.0788(4) Uani d . 1 . .
O O2 0.41260(11) 0.17261(7) 0.02032(8) 0.0580(3) Uani d . 1 . .
O O3 0.87208(11) 0.01000(7) 0.08015(9) 0.0645(4) Uani d . 1 . .
O O4 0.55259(11) -0.01253(7) 0.35229(9) 0.0568(3) Uani d . 1 . .

loop_
_atom_site_aniso_label
_atom_site_aniso_U_11
_atom_site_aniso_U_22
_atom_site_aniso_U_33
_atom_site_aniso_U_12
_atom_site_aniso_U_13
_atom_site_aniso_U_23
C1 0.0661(10) 0.0857(12) 0.0833(11) 0.0327(9) 0.0404(9) 0.0290(10)
C2 0.0601(9) 0.0681(10) 0.0523(9) 0.0107(8) 0.0156(7) 0.0195(7)
C3 0.0716(10) 0.0603(10) 0.0518(9) 0.0047(8) 0.0115(8) 0.0158(7)
C4 0.0438(7) 0.0485(8) 0.0512(8) 0.0025(6) 0.0186(6) 0.0020(6)
C5 0.0450(8) 0.0464(8) 0.0483(8) 0.0063(6) 0.0137(6) 0.0071(6)
C6 0.0441(7) 0.0449(7) 0.0390(7) -0.0012(6) 0.0119(6) 0.0025(6)
C7 0.0407(7) 0.0426(7) 0.0384(7) 0.0006(5) 0.0088(5) -0.0029(5)
C8 0.0455(8) 0.0414(7) 0.0421(7) 0.0021(6) 0.0067(6) 0.0006(6)
C9 0.0540(8) 0.0510(8) 0.0423(8) 0.0014(6) 0.0164(6) 0.0065(6)
C10 0.0455(8) 0.0499(8) 0.0409(7) 0.0007(6) 0.0097(6) -0.0048(6)
C11 0.0463(8) 0.0626(9) 0.0430(8) 0.0072(6) 0.0097(6) -0.0019(6)
C12 0.0445(8) 0.0646(9) 0.0433(8) 0.0024(7) 0.0086(6) -0.0059(7)
C13 0.0392(7) 0.0536(8) 0.0460(8) -0.0003(6) 0.0071(6) -0.0107(6)
C14 0.0504(8) 0.0632(9) 0.0559(9) 0.0055(7) 0.0174(7) -0.0042(7)
C15 0.0666(10) 0.0660(10) 0.0647(10) 0.0118(8) 0.0159(8) 0.0051(8)
C16 0.0532(9) 0.0684(11) 0.0751(11) 0.0148(8) 0.0107(8) -0.0029(9)
C17 0.0444(8) 0.0741(11) 0.0801(12) 0.0072(7) 0.0221(8) -0.0086(9)
C18 0.0496(8) 0.0657(9) 0.0580(9) -0.0010(7) 0.0188(7) -0.0053(7)
O1 0.0688(8) 0.1132(10) 0.0602(7) 0.0294(7) 0.0272(6) 0.0240(7)
O2 0.0577(6) 0.0647(7) 0.0522(6) 0.0165(5) 0.0150(5) 0.0177(5)
O3 0.0587(7) 0.0769(8) 0.0675(7) 0.0206(5) 0.0340(6) 0.0224(5)
O4 0.0533(6) 0.0719(7) 0.0500(6) 0.0154(5) 0.0216(5) 0.0200(5)

loop_
_atom_type_symbol
_atom_type_description
_atom_type_scat_dispersion_real
_atom_type_scat_dispersion_imag
_atom_type_scat_source
C C 0.0033 0.0016 'International Tables Vol C Tables 4.2.6.8 and 6.1.1.4'
H H 0.0000 0.0000 'International Tables Vol C Tables 4.2.6.8 and 6.1.1.4'
N N 0.0061 0.0033 'International Tables Vol C Tables 4.2.6.8 and 6.1.1.4'
O O 0.0106 0.0060 'International Tables Vol C Tables 4.2.6.8 and 6.1.1.4'

loop_
_geom_angle_atom_site_label_1
_geom_angle_atom_site_label_2
_geom_angle_atom_site_label_3
_geom_angle_site_symmetry_1
_geom_angle_site_symmetry_3
_geom_angle
_geom_angle_publ_flag
O3 C1 H1A . . 109.5 ?
O3 C1 H1B . . 109.5 ?
H1A C1 H1B . . 109.5 ?
O3 C1 H1C . . 109.5 ?
H1A C1 H1C . . 109.5 ?
H1B C1 H1C . . 109.5 ?
O4 C2 H2A . . 109.5 ?
O4 C2 H2B . . 109.5 ?
H2A C2 H2B . . 109.5 ?
O4 C2 H2C . . 109.5 ?
H2A C2 H2C . . 109.5 ?
H2B C2 H2C . . 109.5 ?
O2 C3 H3A . . 109.5 ?
O2 C3 H3B . . 109.5 ?
H3A C3 H3B . . 109.5 ?
O2 C3 H3C . . 109.5 ?
H3A C3 H3C . . 109.5 ?
H3B C3 H3C . . 109.5 ?
O3 C4 C9 . . 114.95(12) ?
O3 C4 C5 . . 123.95(12) ?
C9 C4 C5 . . 121.09(12) ?
C6 C5 C4 . . 118.50(12) ?
C6 C5 H5 . . 120.7 ?
C4 C5 H5 . . 120.7 ?
O4 C6 C5 . . 121.82(11) ?
O4 C6 C7 . . 115.41(11) ?
C5 C6 C7 . . 122.77(11) ?
C6 C7 C8 . . 115.79(11) ?
C6 C7 C10 . . 119.45(11) ?
C8 C7 C10 . . 124.75(12) ?
O2 C8 C9 . . 122.39(12) ?
O2 C8 C7 . . 115.53(11) ?
C9 C8 C7 . . 122.08(12) ?
C8 C9 C4 . . 119.73(12) ?
C8 C9 H9 . . 120.1 ?
C4 C9 H9 . . 120.1 ?
C11 C10 C7 . . 130.97(13) ?
C11 C10 H10 . . 114.5 ?
C7 C10 H10 . . 114.5 ?
C10 C11 C12 . . 121.74(13) ?
C10 C11 H11 . . 119.1 ?
C12 C11 H11 . . 119.1 ?
O1 C12 C11 . . 121.96(13) ?
O1 C12 C13 . . 119.16(13) ?
C11 C12 C13 . . 118.79(13) ?
C18 C13 C14 . . 117.99(13) ?
C18 C13 C12 . . 118.71(13) ?
C14 C13 C12 . . 123.26(12) ?
C15 C14 C13 . . 120.66(14) ?
C15 C14 H14 . . 119.7 ?
C13 C14 H14 . . 119.7 ?
C14 C15 C16 . . 120.09(16) ?
C14 C15 H15 . . 120.0 ?
C16 C15 H15 . . 120.0 ?
C15 C16 C17 . . 119.95(15) ?
C15 C16 H16 . . 120.0 ?
C17 C16 H16 . . 120.0 ?
C16 C17 C18 . . 120.38(14) ?
C16 C17 H17 . . 119.8 ?
C18 C17 H17 . . 119.8 ?
C13 C18 C17 . . 120.91(15) ?
C13 C18 H18 . . 119.6 ?
C17 C18 H18 . . 119.5 ?
C8 O2 C3 . . 118.82(11) ?
C4 O3 C1 . . 118.07(11) ?
C6 O4 C2 . . 118.61(10) ?

loop_
_geom_bond_atom_site_label_1
_geom_bond_atom_site_label_2
_geom_bond_site_symmetry_2
_geom_bond_distance
_geom_bond_publ_flag
C1 O3 . 1.4241(17) ?
C1 H1A . 0.9600 ?
C1 H1B . 0.9600 ?
C1 H1C . 0.9600 ?
C2 O4 . 1.4182(16) ?
C2 H2A . 0.9600 ?
C2 H2B . 0.9600 ?
C2 H2C . 0.9600 ?
C3 O2 . 1.4163(17) ?
C3 H3A . 0.9600 ?
C3 H3B . 0.9600 ?
C3 H3C . 0.9600 ?
C4 O3 . 1.3521(16) ?
C4 C9 . 1.3827(19) ?
C4 C5 . 1.3836(19) ?
C5 C6 . 1.3842(17) ?
C5 H5 . 0.9300 ?
C6 O4 . 1.3688(15) ?
C6 C7 . 1.4088(18) ?
C7 C8 . 1.4158(18) ?
C7 C10 . 1.4461(18) ?
C8 O2 . 1.3596(15) ?
C8 C9 . 1.3697(19) ?
C9 H9 . 0.9300 ?
C10 C11 . 1.3317(19) ?
C10 H10 . 0.9300 ?
C11 C12 . 1.4611(19) ?
C11 H11 . 0.9300 ?
C12 O1 . 1.2244(17) ?
C12 C13 . 1.496(2) ?
C13 C18 . 1.391(2) ?
C13 C14 . 1.392(2) ?
C14 C15 . 1.382(2) ?
C14 H14 . 0.9300 ?
C15 C16 . 1.375(2) ?
C15 H15 . 0.9300 ?
C16 C17 . 1.369(2) ?
C16 H16 . 0.9300 ?
C17 C18 . 1.375(2) ?
C17 H17 . 0.9300 ?
C18 H18 . 0.9300 ?

loop_
_cod_related_entry_id
_cod_related_entry_database
_cod_related_entry_code
1 ChemSpider 24743464
